data_1545685
loop_
_publ_author_name
'Mittapalli, Sudhir'
'Sravanakumar Perumalla, D.'
'Nangia, Ashwini'

_publ_section_title
;
 Mechanochemical synthesis of <i>N</i>-salicylideneaniline: thermosalient
 effect of polymorphic crystals
;
_journal_issue 3
_journal_name_full IUCrJ
_journal_page_first
;
;
_journal_paper_doi 10.1107/S2052252517004043
_journal_volume 4
_journal_year 2017
_chemical_formula_moiety 'C14 H10 I2 N2 O2'
_chemical_formula_sum 'C14 H10 I2 N2 O2'
_chemical_formula_weight 492.04
_chemical_melting_point 527
_chemical_name_common ((E)-4-((3,5-Diiodo-2-Hydroxybenzylidene)amino)benzamide
_chemical_name_systematic ((E)-4-((3,5-Diiodo-2-Hydroxybenzylidene)amino)benzamide
_space_group_crystal_system triclinic
_space_group_IT_number 2
_space_group_name_Hall '-P 1'
_space_group_name_H-M_alt 'P -1'
_symmetry_space_group_name_Hall '-P 1'
_symmetry_space_group_name_H-M 'P -1'
_atom_sites_solution_hydrogens mixed
_audit_creation_method SHELXL-2014/7
_cell_angle_alpha 81.239(2)
_cell_angle_beta 84.450(2)
_cell_angle_gamma 72.336(2)
_cell_formula_units_Z 2
_cell_length_a 8.4678(6)
_cell_length_b 9.6066(7)
_cell_length_c 9.6522(7)
_cell_measurement_reflns_used 2675
_cell_measurement_temperature 298(2)
_cell_measurement_theta_max 27.601
_cell_measurement_theta_min 2.244
_cell_volume 738.36(9)
_computing_structure_refinement 'SHELXL-2014/7 (Sheldrick, 2014)'
_diffrn_ambient_temperature 298(2)
_diffrn_measured_fraction_theta_full 0.999
_diffrn_measured_fraction_theta_max 0.994
_diffrn_measurement_device_type 'Bruker APEX-II CCD'
_diffrn_measurement_method '\f and \w scans'
_diffrn_radiation_type MoK\a
_diffrn_radiation_wavelength 0.71073
_diffrn_reflns_av_R_equivalents 0.0553
_diffrn_reflns_av_unetI/netI 0.0289
_diffrn_reflns_Laue_measured_fraction_full 0.999
_diffrn_reflns_Laue_measured_fraction_max 0.994
_diffrn_reflns_limit_h_max 11
_diffrn_reflns_limit_h_min -11
_diffrn_reflns_limit_k_max 12
_diffrn_reflns_limit_k_min -12
_diffrn_reflns_limit_l_max 12
_diffrn_reflns_limit_l_min -12
_diffrn_reflns_number 32730
_diffrn_reflns_point_group_measured_fraction_full 0.999
_diffrn_reflns_point_group_measured_fraction_max 0.994
_diffrn_reflns_theta_full 25.242
_diffrn_reflns_theta_max 27.601
_diffrn_reflns_theta_min 2.244
_exptl_absorpt_coefficient_mu 4.261
_exptl_absorpt_correction_type none
_exptl_crystal_colour red
_exptl_crystal_density_diffrn 2.213
_exptl_crystal_density_method 'not measured'
_exptl_crystal_description block
_exptl_crystal_F_000 460
_exptl_crystal_size_max 0.33
_exptl_crystal_size_mid 0.32
_exptl_crystal_size_min 0.30
_refine_diff_density_max 1.210
_refine_diff_density_min -0.891
_refine_diff_density_rms 0.091
_refine_ls_extinction_method none
_refine_ls_goodness_of_fit_ref 1.017
_refine_ls_hydrogen_treatment mixed
_refine_ls_matrix_type full
_refine_ls_number_parameters 193
_refine_ls_number_reflns 3409
_refine_ls_number_restraints 1
_refine_ls_restrained_S_all 1.017
_refine_ls_R_factor_all 0.0489
_refine_ls_R_factor_gt 0.0337
_refine_ls_shift/su_max 0.001
_refine_ls_shift/su_mean 0.000
_refine_ls_structure_factor_coef Fsqd
_refine_ls_weighting_details 'w=1/[\s^2^(Fo^2^)+(0.0310P)^2^+1.5168P] where P=(Fo^2^+2Fc^2^)/3'
_refine_ls_weighting_scheme calc
_refine_ls_wR_factor_gt 0.0742
_refine_ls_wR_factor_ref 0.0809
_reflns_Friedel_coverage 0.000
_reflns_number_gt 2675
_reflns_number_total 3409
_reflns_threshold_expression 'I > 2\s(I)'
_cod_data_source_file lq5003.cif
_cod_data_source_block CompoundC
_cod_depositor_comments
;
The following automatic conversions were performed:

'_chemical_melting_point' value '527K' was changed to '527' - the
value should be numeric and without a unit designator.

Automatic conversion script
Id: cif_fix_values 4973 2017-02-22 13:04:09Z antanas 
;
_cod_database_code 1545685
_shelx_shelxl_version_number 2014/7
_shelx_space_group_comment
;
The symmetry employed for this shelxl refinement is uniquely defined
by the following loop, which should always be used as a source of
symmetry information in preference to the above space-group names.
They are only intended as comments.
;

loop_
_space_group_symop_operation_xyz
'x, y, z'
'-x, -y, -z'

loop_
_atom_site_label
_atom_site_type_symbol
_atom_site_fract_x
_atom_site_fract_y
_atom_site_fract_z
_atom_site_U_iso_or_equiv
_atom_site_adp_type
_atom_site_occupancy
_atom_site_site_symmetry_order
_atom_site_calc_flag
_atom_site_refinement_flags_posn
_atom_site_refinement_flags_adp
I2 I 0.73009(4) 0.74100(4) 1.19626(3) 0.06445(13) Uani 1 1 d . .
I1 I 0.23932(4) 0.40224(4) 1.37961(3) 0.06313(13) Uani 1 1 d . .
O2 O 0.5302(4) 0.8050(4) 0.9260(3) 0.0489(8) Uani 1 1 d . .
O1 O -0.0138(4) 0.9018(4) 0.1718(3) 0.0555(8) Uani 1 1 d . .
N2 N 0.3197(4) 0.7929(4) 0.7581(3) 0.0401(7) Uani 1 1 d . .
N1 N 0.1558(6) 1.0409(5) 0.1117(4) 0.0571(11) Uani 1 1 d D .
C2 C 0.1574(5) 0.9109(4) 0.3475(4) 0.0345(8) Uani 1 1 d . .
C11 C 0.4638(5) 0.7197(4) 1.0224(4) 0.0361(8) Uani 1 1 d . .
C12 C 0.3330(5) 0.5385(5) 1.2256(4) 0.0424(9) Uani 1 1 d . .
C9 C 0.3292(5) 0.6734(4) 0.9934(4) 0.0369(8) Uani 1 1 d . .
C7 C 0.2604(5) 0.8278(4) 0.6222(4) 0.0372(8) Uani 1 1 d . .
C13 C 0.5300(5) 0.6731(4) 1.1550(4) 0.0392(9) Uani 1 1 d . .
C1 C 0.0943(5) 0.9503(4) 0.2033(4) 0.0399(9) Uani 1 1 d . .
C8 C 0.2593(5) 0.7152(5) 0.8574(4) 0.0407(9) Uani 1 1 d . .
H8 H 0.1687 0.6853 0.8411 0.049 Uiso 1 1 calc R U
C14 C 0.4645(5) 0.5845(4) 1.2551(4) 0.0416(9) Uani 1 1 d . .
H14 H 0.5088 0.5554 1.3430 0.050 Uiso 1 1 calc R U
C10 C 0.2650(5) 0.5826(5) 1.0966(4) 0.0424(9) Uani 1 1 d . .
H10 H 0.1760 0.5521 1.0778 0.051 Uiso 1 1 calc R U
C3 C 0.1066(5) 0.8032(5) 0.4369(4) 0.0458(10) Uani 1 1 d . .
H3 H 0.0351 0.7595 0.4054 0.055 Uiso 1 1 calc R U
C5 C 0.1598(6) 0.7599(5) 0.5711(4) 0.0494(11) Uani 1 1 d . .
H5 H 0.1281 0.6846 0.6278 0.059 Uiso 1 1 calc R U
C4 C 0.2604(6) 0.9765(5) 0.3978(4) 0.0469(10) Uani 1 1 d . .
H4 H 0.2961 1.0487 0.3397 0.056 Uiso 1 1 calc R U
C6 C 0.3110(6) 0.9359(5) 0.5339(4) 0.0491(11) Uani 1 1 d . .
H6 H 0.3798 0.9817 0.5665 0.059 Uiso 1 1 calc R U
H1A H 0.242(7) 1.068(6) 0.140(6) 0.068(16) Uiso 1 1 d . .
H2A H 0.473(7) 0.819(6) 0.866(6) 0.072(19) Uiso 1 1 d . .
H1B H 0.114(6) 1.059(5) 0.035(3) 0.059(14) Uiso 1 1 d D .

loop_
_atom_site_aniso_label
_atom_site_aniso_U_11
_atom_site_aniso_U_22
_atom_site_aniso_U_33
_atom_site_aniso_U_23
_atom_site_aniso_U_13
_atom_site_aniso_U_12
I2 0.0769(2) 0.0987(3) 0.03627(16) 0.01329(15) -0.01782(14) -0.0594(2)
I1 0.0767(2) 0.0649(2) 0.05008(19) 0.00935(15) 0.01375(15) -0.03753(18)
O2 0.0599(19) 0.063(2) 0.0332(15) 0.0129(14) -0.0122(14) -0.0374(16)
O1 0.065(2) 0.079(2) 0.0371(15) 0.0040(15) -0.0168(14) -0.0429(18)
N2 0.0438(19) 0.0453(19) 0.0322(16) 0.0047(14) -0.0111(14) -0.0164(15)
N1 0.069(3) 0.076(3) 0.037(2) 0.0148(19) -0.0192(19) -0.044(2)
C2 0.0329(19) 0.035(2) 0.0357(19) -0.0020(15) -0.0061(15) -0.0107(15)
C11 0.044(2) 0.038(2) 0.0278(17) 0.0010(15) -0.0004(15) -0.0160(17)
C12 0.048(2) 0.043(2) 0.0346(19) 0.0020(17) 0.0075(17) -0.0189(19)
C9 0.040(2) 0.041(2) 0.0296(18) -0.0009(16) -0.0033(15) -0.0131(17)
C7 0.037(2) 0.042(2) 0.0332(18) 0.0034(16) -0.0081(15) -0.0138(17)
C13 0.048(2) 0.046(2) 0.0297(18) 0.0014(16) -0.0056(16) -0.0238(18)
C1 0.045(2) 0.043(2) 0.0332(19) -0.0028(17) -0.0082(16) -0.0152(18)
C8 0.037(2) 0.047(2) 0.039(2) 0.0011(18) -0.0089(16) -0.0162(18)
C14 0.051(2) 0.045(2) 0.0279(18) 0.0033(16) -0.0033(16) -0.0163(19)
C10 0.039(2) 0.049(2) 0.042(2) 0.0017(18) 0.0024(17) -0.0208(18)
C3 0.051(2) 0.056(3) 0.040(2) 0.0026(19) -0.0105(18) -0.031(2)
C5 0.060(3) 0.055(3) 0.041(2) 0.0100(19) -0.0081(19) -0.034(2)
C4 0.059(3) 0.052(2) 0.038(2) 0.0096(18) -0.0135(19) -0.031(2)
C6 0.058(3) 0.057(3) 0.042(2) 0.0065(19) -0.0167(19) -0.034(2)

loop_
_atom_type_symbol
_atom_type_description
_atom_type_scat_dispersion_real
_atom_type_scat_dispersion_imag
_atom_type_scat_source
C C 0.0033 0.0016 'International Tables Vol C Tables 4.2.6.8 and 6.1.1.4'
H H 0.0000 0.0000 'International Tables Vol C Tables 4.2.6.8 and 6.1.1.4'
N N 0.0061 0.0033 'International Tables Vol C Tables 4.2.6.8 and 6.1.1.4'
O O 0.0106 0.0060 'International Tables Vol C Tables 4.2.6.8 and 6.1.1.4'
I I -0.4742 1.8119 'International Tables Vol C Tables 4.2.6.8 and 6.1.1.4'

loop_
_geom_angle_atom_site_label_1
_geom_angle_atom_site_label_2
_geom_angle_atom_site_label_3
_geom_angle
C11 O2 H2A 101(4)
C8 N2 C7 122.5(3)
C1 N1 H1A 117(3)
C1 N1 H1B 113(4)
H1A N1 H1B 130(5)
C4 C2 C3 118.2(3)
C4 C2 C1 124.1(3)
C3 C2 C1 117.6(3)
O2 C11 C13 119.9(3)
O2 C11 C9 121.6(3)
C13 C11 C9 118.5(3)
C10 C12 C14 120.2(4)
C10 C12 I1 120.7(3)
C14 C12 I1 119.1(3)
C10 C9 C11 119.7(3)
C10 C9 C8 119.6(4)
C11 C9 C8 120.7(3)
C5 C7 C6 118.6(4)
C5 C7 N2 124.7(3)
C6 C7 N2 116.7(3)
C14 C13 C11 120.8(4)
C14 C13 I2 121.0(3)
C11 C13 I2 118.2(3)
O1 C1 N1 121.3(4)
O1 C1 C2 120.4(4)
N1 C1 C2 118.3(4)
N2 C8 C9 121.3(4)
N2 C8 H8 119.3
C9 C8 H8 119.3
C13 C14 C12 120.4(4)
C13 C14 H14 119.8
C12 C14 H14 119.8
C12 C10 C9 120.4(4)
C12 C10 H10 119.8
C9 C10 H10 119.8
C5 C3 C2 121.3(4)
C5 C3 H3 119.3
C2 C3 H3 119.3
C3 C5 C7 120.3(4)
C3 C5 H5 119.8
C7 C5 H5 119.8
C2 C4 C6 120.7(4)
C2 C4 H4 119.7
C6 C4 H4 119.7
C4 C6 C7 120.8(4)
C4 C6 H6 119.6
C7 C6 H6 119.6

loop_
_geom_bond_atom_site_label_1
_geom_bond_atom_site_label_2
_geom_bond_distance
I2 C13 2.082(4)
I1 C12 2.089(4)
O2 C11 1.341(4)
O2 H2A 0.76(6)
O1 C1 1.225(5)
N2 C8 1.287(5)
N2 C7 1.405(5)
N1 C1 1.328(5)
N1 H1A 0.92(6)
N1 H1B 0.823(19)
C2 C4 1.378(6)
C2 C3 1.388(5)
C2 C1 1.493(5)
C11 C13 1.402(5)
C11 C9 1.408(5)
C12 C10 1.375(6)
C12 C14 1.383(6)
C9 C10 1.402(5)
C9 C8 1.443(5)
C7 C5 1.382(6)
C7 C6 1.385(5)
C13 C14 1.378(5)
C8 H8 0.9300
C14 H14 0.9300
C10 H10 0.9300
C3 C5 1.374(6)
C3 H3 0.9300
C5 H5 0.9300
C4 C6 1.383(6)
C4 H4 0.9300
C6 H6 0.9300
